data_1560992
loop_
_publ_author_name
'\/Dor\/devi\'c, Tamara'
'Karanovi\'c, Ljiljana'
'Jagli\<ci\'c, Zvonko'

_publ_section_title
;
 A new copper(II) arsenate, Na2Cu3(AsO3OH)4&#x00B7;4H2O containing
 discrete [Cu3O12]18&#x2212; units: Synthesis, crystal structure and
 magnetic properties
;
_journal_name_full 'Journal of Solid State Chemistry'
_journal_page_first 55
_journal_page_last 63
_journal_paper_doi 10.1016/j.jssc.2018.05.024
_journal_volume 265
_journal_year 2018
_chemical_formula_sum 'As2 Cu1.5 H4 Na O9'
_chemical_formula_weight 416.17
_space_group_crystal_system monoclinic
_space_group_IT_number 14
_space_group_name_Hall '-P 2ybc'
_space_group_name_H-M_alt 'P 1 21/c 1'
_atom_sites_solution_hydrogens difmap
_cell_angle_alpha 90
_cell_angle_beta 92.63(3)
_cell_angle_gamma 90
_cell_formula_units_Z 4
_cell_length_a 8.7089(17)
_cell_length_b 9.7452(19)
_cell_length_c 9.3353(19)
_cell_measurement_reflns_used 6788
_cell_measurement_temperature 293(2)
_cell_measurement_theta_max 34.972
_cell_measurement_theta_min 0.407
_cell_volume 791.5(3)
_computing_cell_refinement 'HKL SCALEPACK (Otwinowski and Minor, 1997)'
_computing_data_collection 'COLLECT (Nonius, 2002)'
_computing_data_reduction 'DENZO-SMN (Otwinowski <i>et al</i>., 2003)'
_computing_structure_refinement 'SHELXL-2018/1 (Sheldrick, 2018)'
_diffrn_ambient_temperature 293(2)
_diffrn_measured_fraction_theta_full 0.999
_diffrn_measured_fraction_theta_max 0.999
_diffrn_measurement_device_type 'Nonius Kappa CCD single-crystal four-circle diffractometer'
_diffrn_measurement_method '\f and \w scans'
_diffrn_radiation_type MoK\a
_diffrn_radiation_wavelength 0.71073
_diffrn_reflns_av_R_equivalents 0.0424
_diffrn_reflns_av_unetI/netI 0.0294
_diffrn_reflns_Laue_measured_fraction_full 0.999
_diffrn_reflns_Laue_measured_fraction_max 0.999
_diffrn_reflns_limit_h_max 13
_diffrn_reflns_limit_h_min -13
_diffrn_reflns_limit_k_max 14
_diffrn_reflns_limit_k_min -14
_diffrn_reflns_limit_l_max 14
_diffrn_reflns_limit_l_min -14
_diffrn_reflns_number 11646
_diffrn_reflns_point_group_measured_fraction_full 0.999
_diffrn_reflns_point_group_measured_fraction_max 0.999
_diffrn_reflns_theta_full 25.242
_diffrn_reflns_theta_max 33.135
_diffrn_reflns_theta_min 2.341
_diffrn_source 'fine-focus sealed tube'
_exptl_absorpt_coefficient_mu 12.443
_exptl_absorpt_correction_T_max 0.6365
_exptl_absorpt_correction_T_min 0.4769
_exptl_absorpt_correction_type multi-scan
_exptl_crystal_colour blue
_exptl_crystal_density_diffrn 3.493
_exptl_crystal_density_method 'not measured'
_exptl_crystal_description plate-like
_exptl_crystal_F_000 786
_exptl_crystal_size_max 0.080
_exptl_crystal_size_mid 0.070
_exptl_crystal_size_min 0.040
_refine_diff_density_max 1.144
_refine_diff_density_min -0.820
_refine_diff_density_rms 0.162
_refine_ls_extinction_coef 0.0002(2)
_refine_ls_extinction_expression Fc^*^=kFc[1+0.001xFc^2^\l^3^/sin(2\q)]^-1/4^
_refine_ls_extinction_method 'SHELXL-2018/1 (Sheldrick 2018)'
_refine_ls_goodness_of_fit_ref 1.052
_refine_ls_hydrogen_treatment refall
_refine_ls_matrix_type full
_refine_ls_number_parameters 141
_refine_ls_number_reflns 3013
_refine_ls_number_restraints 4
_refine_ls_restrained_S_all 1.051
_refine_ls_R_factor_all 0.0389
_refine_ls_R_factor_gt 0.0278
_refine_ls_shift/su_max 0.001
_refine_ls_shift/su_mean 0.000
_refine_ls_structure_factor_coef Fsqd
_refine_ls_weighting_details 'w=1/[\s^2^(Fo^2^)+(0.0300P)^2^+0.7676P] where P=(Fo^2^+2Fc^2^)/3'
_refine_ls_weighting_scheme calc
_refine_ls_wR_factor_gt 0.0602
_refine_ls_wR_factor_ref 0.0636
_reflns_Friedel_coverage 0.000
_reflns_Friedel_fraction_full .
_reflns_Friedel_fraction_max .
_reflns_number_gt 2487
_reflns_number_total 3013
_reflns_threshold_expression 'I > 2\s(I)'
_cod_data_source_file JSSC-2018-265-55.cif
_cod_data_source_block 1
_cod_original_cell_volume 791.4(3)
_cod_original_sg_symbol_H-M 'P 21/c'
_cod_original_formula_sum 'As2 Cu1.50 H4 Na O9'
_cod_database_code 1560992
_shelx_space_group_comment
;
The symmetry employed for this shelxl refinement is uniquely defined
by the following loop, which should always be used as a source of
symmetry information in preference to the above space-group names.
They are only intended as comments.
;
_shelx_estimated_absorpt_t_min 0.436
_shelx_estimated_absorpt_t_max 0.636

loop_
_space_group_symop_operation_xyz
'x, y, z'
'-x, y+1/2, -z+1/2'
'-x, -y, -z'
'x, -y-1/2, z-1/2'

loop_
_atom_site_label
_atom_site_type_symbol
_atom_site_fract_x
_atom_site_fract_y
_atom_site_fract_z
_atom_site_U_iso_or_equiv
_atom_site_adp_type
_atom_site_occupancy
_atom_site_site_symmetry_order
_atom_site_calc_flag
_atom_site_refinement_flags_posn
_atom_site_refinement_flags_adp
_atom_site_refinement_flags_occupancy
_atom_site_disorder_assembly
_atom_site_disorder_group
As1 As 0.11230(3) 0.69750(3) 0.10404(3) 0.01250(7) Uani 1 1 d . . . . .
As2 As -0.28883(3) 0.68782(3) 0.52750(3) 0.01350(7) Uani 1 1 d . . . . .
Cu1 Cu -0.10071(3) 0.85580(3) 0.31938(3) 0.01440(7) Uani 1 1 d . . . . .
Cu2 Cu 0.000000 1.000000 0.000000 0.01636(10) Uani 1 2 d S . P . .
Na1 Na 0.22233(13) 0.49604(13) -0.19676(12) 0.0246(2) Uani 1 1 d . . . . .
O1 O 0.0613(2) 0.57662(19) 0.2157(2) 0.0187(4) Uani 1 1 d . . . . .
O2 O 0.0969(2) 0.6653(2) -0.0715(2) 0.0180(4) Uani 1 1 d . . . . .
O3 O 0.0200(2) 0.84728(18) 0.14023(19) 0.0140(3) Uani 1 1 d . . . . .
O4 O 0.3055(2) 0.7322(2) 0.1423(2) 0.0235(4) Uani 1 1 d D . . . .
O5 O -0.2196(2) 0.84374(19) 0.4908(2) 0.0171(4) Uani 1 1 d . . . . .
O6 O -0.2942(2) 0.6723(2) 0.7059(2) 0.0184(4) Uani 1 1 d . . . . .
O7 O -0.2022(2) 0.5601(2) 0.4418(2) 0.0194(4) Uani 1 1 d . . . . .
O8 O -0.4791(2) 0.6761(2) 0.4668(2) 0.0225(4) Uani 1 1 d D . . . .
O9 O 0.4908(3) 0.4801(3) -0.2230(3) 0.0308(5) Uani 1 1 d D . . . .
H1 H 0.549(4) 0.546(3) -0.241(5) 0.053(13) Uiso 1 1 d D . . . .
H2 H 0.546(4) 0.431(3) -0.167(4) 0.040(11) Uiso 1 1 d D . . . .
H8 H -0.464(5) 0.625(4) 0.400(4) 0.064(15) Uiso 1 1 d D . . . .
H4 H 0.332(6) 0.773(5) 0.071(4) 0.075(18) Uiso 1 1 d D . . . .

loop_
_atom_site_aniso_label
_atom_site_aniso_U_11
_atom_site_aniso_U_22
_atom_site_aniso_U_33
_atom_site_aniso_U_23
_atom_site_aniso_U_13
_atom_site_aniso_U_12
As1 0.01381(12) 0.01202(12) 0.01177(11) 0.00025(8) 0.00160(8) 0.00048(8)
As2 0.01290(12) 0.01587(12) 0.01187(12) -0.00101(9) 0.00206(8) 0.00080(8)
Cu1 0.01578(15) 0.01648(15) 0.01104(14) 0.00067(11) 0.00180(10) -0.00101(11)
Cu2 0.0145(2) 0.0156(2) 0.0188(2) 0.00604(16) -0.00126(15) -0.00241(15)
Na1 0.0247(6) 0.0305(6) 0.0189(5) -0.0018(5) 0.0036(4) 0.0049(5)
O1 0.0272(10) 0.0121(8) 0.0174(9) 0.0041(7) 0.0070(7) 0.0000(7)
O2 0.0185(9) 0.0230(9) 0.0126(8) -0.0032(7) 0.0022(7) 0.0013(7)
O3 0.0171(8) 0.0120(8) 0.0132(8) 0.0016(6) 0.0040(6) 0.0022(6)
O4 0.0141(9) 0.0326(11) 0.0236(10) 0.0055(9) -0.0011(7) -0.0024(8)
O5 0.0200(9) 0.0163(8) 0.0153(8) -0.0009(7) 0.0048(7) -0.0014(7)
O6 0.0168(9) 0.0269(10) 0.0116(8) 0.0018(7) 0.0024(7) 0.0003(7)
O7 0.0167(9) 0.0216(9) 0.0199(9) -0.0081(7) -0.0005(7) 0.0055(7)
O8 0.0111(9) 0.0339(11) 0.0224(10) -0.0060(9) -0.0010(7) 0.0021(7)
O9 0.0259(11) 0.0300(12) 0.0361(13) 0.0059(10) -0.0043(9) -0.0032(9)

loop_
_atom_type_symbol
_atom_type_description
_atom_type_scat_dispersion_real
_atom_type_scat_dispersion_imag
_atom_type_scat_source
O O 0.0106 0.0060 'International Tables Vol C Tables 4.2.6.8 and 6.1.1.4'
H H 0.0000 0.0000 'International Tables Vol C Tables 4.2.6.8 and 6.1.1.4'
Cu Cu 0.3201 1.2651 'International Tables Vol C Tables 4.2.6.8 and 6.1.1.4'
As As 0.0499 2.0058 'International Tables Vol C Tables 4.2.6.8 and 6.1.1.4'
Na Na 0.0362 0.0249 'International Tables Vol C Tables 4.2.6.8 and 6.1.1.4'

loop_
_geom_angle_atom_site_label_1
_geom_angle_atom_site_label_2
_geom_angle_atom_site_label_3
_geom_angle
_geom_angle_site_symmetry_1
_geom_angle_site_symmetry_3
O1 As1 O2 118.39(10) . .
O1 As1 O3 110.05(9) . .
O2 As1 O3 109.76(9) . .
O1 As1 O4 107.19(10) . .
O2 As1 O4 105.77(10) . .
O3 As1 O4 104.69(10) . .
O1 As1 O5 81.19(8) . 4_575
O2 As1 O5 66.66(8) . 4_575
O3 As1 O5 74.61(7) . 4_575
O4 As1 O5 171.04(8) . 4_575
O1 As1 O2 71.77(8) . 4_576
O2 As1 O2 165.39(6) . 4_576
O3 As1 O2 55.68(7) . 4_576
O4 As1 O2 79.24(8) . 4_576
O5 As1 O2 106.93(5) 4_575 4_576
O1 As1 O7 146.32(7) . 2
O2 As1 O7 94.30(8) . 2
O3 As1 O7 45.65(7) . 2
O4 As1 O7 67.96(8) . 2
O5 As1 O7 106.93(5) 4_575 2
O2 As1 O7 74.62(5) 4_576 2
O1 As1 O5 64.06(7) . 2_545
O2 As1 O5 66.31(7) . 2_545
O3 As1 O5 166.59(7) . 2_545
O4 As1 O5 88.70(8) . 2_545
O5 As1 O5 92.30(4) 4_575 2_545
O2 As1 O5 128.06(4) 4_576 2_545
O7 As1 O5 144.93(4) 2 2_545
O1 As1 O7 118.51(8) . 4_575
O2 As1 O7 72.97(8) . 4_575
O3 As1 O7 39.19(7) . 4_575
O4 As1 O7 128.52(8) . 4_575
O5 As1 O7 45.95(5) 4_575 4_575
O2 As1 O7 93.08(5) 4_576 4_575
O7 As1 O7 60.99(5) 2 4_575
O5 As1 O7 131.18(4) 2_545 4_575
O1 As1 O6 78.76(8) . 4_575
O2 As1 O6 105.47(7) . 4_575
O3 As1 O6 40.22(7) . 4_575
O4 As1 O6 139.86(8) . 4_575
O5 As1 O6 43.64(4) 4_575 4_575
O2 As1 O6 64.75(5) 4_576 4_575
O7 As1 O6 85.18(4) 2 4_575
O5 As1 O6 127.03(4) 2_545 4_575
O7 As1 O6 42.84(4) 4_575 4_575
O1 As1 O9 76.60(8) . 3_665
O2 As1 O9 102.82(8) . 3_665
O3 As1 O9 136.69(7) . 3_665
O4 As1 O9 37.46(8) . 3_665
O5 As1 O9 146.58(5) 4_575 3_665
O2 As1 O9 89.51(6) 4_576 3_665
O7 As1 O9 105.41(5) 2 3_665
O5 As1 O9 55.53(5) 2_545 3_665
O7 As1 O9 164.70(4) 4_575 3_665
O6 As1 O9 148.90(5) 4_575 3_665
O1 As1 O2 43.78(7) . 3_565
O2 As1 O2 75.05(8) . 3_565
O3 As1 O2 123.78(7) . 3_565
O4 As1 O2 128.59(8) . 3_565
O5 As1 O2 55.60(4) 4_575 3_565
O2 As1 O2 112.94(4) 4_576 3_565
O7 As1 O2 161.92(4) 2 3_565
O5 As1 O2 43.32(4) 2_545 3_565
O7 As1 O2 101.46(4) 4_575 3_565
O6 As1 O2 83.72(4) 4_575 3_565
O9 As1 O2 91.36(5) 3_665 3_565
O6 As2 O5 108.17(9) . .
O6 As2 O7 116.17(10) . .
O5 As2 O7 113.67(10) . .
O6 As2 O8 104.45(10) . .
O5 As2 O8 109.92(10) . .
O7 As2 O8 103.88(10) . .
O6 As2 O3 72.09(8) . 4_576
O5 As2 O3 80.97(7) . 4_576
O7 As2 O3 69.59(7) . 4_576
O8 As2 O3 169.06(8) . 4_576
O6 As2 O6 160.59(4) . 4_575
O5 As2 O6 55.17(7) . 4_575
O7 As2 O6 81.97(8) . 4_575
O8 As2 O6 75.85(8) . 4_575
O3 As2 O6 110.98(5) 4_576 4_575
O6 As2 Na1 68.46(7) . 2
O5 As2 Na1 41.03(7) . 2
O7 As2 Na1 143.05(7) . 2
O8 As2 Na1 110.33(7) . 2
O3 As2 Na1 78.43(4) 4_576 2
O6 As2 Na1 93.01(4) 4_575 2
O6 As2 O9 134.23(8) . 3_565
O5 As2 O9 114.28(8) . 3_565
O7 As2 O9 60.55(8) . 3_565
O8 As2 O9 45.35(8) . 3_565
O3 As2 O9 129.93(6) 4_576 3_565
O6 As2 O9 59.41(5) 4_575 3_565
Na1 As2 O9 144.51(4) 2 3_565
O6 As2 O9 44.26(8) . 1_456
O5 As2 O9 145.97(7) . 1_456
O7 As2 O9 98.77(8) . 1_456
O8 As2 O9 69.67(8) . 1_456
O3 As2 O9 102.09(5) 4_576 1_456
O6 As2 O9 144.67(5) 4_575 1_456
Na1 As2 O9 105.74(5) 2 1_456
O9 As2 O9 89.98(6) 3_565 1_456
O6 As2 O2 109.92(8) . 4_576
O5 As2 O2 43.90(7) . 4_576
O7 As2 O2 75.04(8) . 4_576
O8 As2 O2 142.03(8) . 4_576
O3 As2 O2 46.30(5) 4_576 4_576
O6 As2 O2 66.36(5) 4_575 4_576
Na1 As2 O2 69.52(4) 2 4_576
O9 As2 O2 112.21(5) 3_565 4_576
O9 As2 O2 148.25(5) 1_456 4_576
O6 As2 O4 70.79(8) . 4_476
O5 As2 O4 102.60(7) . 4_476
O7 As2 O4 136.68(7) . 4_476
O8 As2 O4 38.83(8) . 4_476
O3 As2 O4 141.87(5) 4_576 4_476
O6 As2 O4 101.34(5) 4_575 4_476
Na1 As2 O4 80.25(4) 2 4_476
O9 As2 O4 83.77(5) 3_565 4_476
O9 As2 O4 54.56(5) 1_456 4_476
O2 As2 O4 146.09(5) 4_576 4_476
O6 As2 O9 63.98(8) . 2
O5 As2 O9 66.58(8) . 2
O7 As2 O9 179.55(7) . 2
O8 As2 O9 75.67(8) . 2
O3 As2 O9 110.85(5) 4_576 2
O6 As2 O9 97.94(5) 4_575 2
Na1 As2 O9 37.38(4) 2 2
O9 As2 O9 119.02(7) 3_565 2
O9 As2 O9 81.05(2) 1_456 2
O2 As2 O9 105.33(5) 4_576 2
O4 As2 O9 42.90(5) 4_476 2
O6 As2 H8 120.9(13) . .
O5 As2 H8 115.5(15) . .
O7 As2 H8 80.4(8) . .
O8 As2 H8 24.2(7) . .
O3 As2 H8 149.8(9) 4_576 .
O6 As2 H8 66.6(14) 4_575 .
Na1 As2 H8 131.0(10) 2 .
O9 As2 H8 21.3(8) 3_565 .
O9 As2 H8 78.6(14) 1_456 .
O2 As2 H8 129.1(12) 4_576 .
O4 As2 H8 62.5(8) 4_476 .
O9 As2 H8 99.2(8) 2 .
O5 Cu1 O6 87.67(8) . 4_575
O5 Cu1 O2 93.08(8) . 4_576
O6 Cu1 O2 165.92(9) 4_575 4_576
O5 Cu1 O3 174.14(8) . .
O6 Cu1 O3 90.79(8) 4_575 .
O2 Cu1 O3 87.04(8) 4_576 .
O5 Cu1 O1 105.84(7) . 2
O6 Cu1 O1 101.01(8) 4_575 2
O2 Cu1 O1 92.32(8) 4_576 2
O3 Cu1 O1 80.00(7) . 2
O5 Cu1 Na1 124.92(6) . 4_576
O6 Cu1 Na1 141.00(6) 4_575 4_576
O2 Cu1 Na1 46.87(6) 4_576 4_576
O3 Cu1 Na1 58.82(6) . 4_576
O1 Cu1 Na1 53.45(6) 2 4_576
O5 Cu1 O1 116.78(7) . .
O6 Cu1 O1 95.53(7) 4_575 .
O2 Cu1 O1 71.59(7) 4_576 .
O3 Cu1 O1 57.74(6) . .
O1 Cu1 O1 134.69(3) 2 .
Na1 Cu1 O1 88.20(4) 4_576 .
O5 Cu1 O7 59.52(6) . .
O6 Cu1 O7 79.93(7) 4_575 .
O2 Cu1 O7 88.33(7) 4_576 .
O3 Cu1 O7 114.64(6) . .
O1 Cu1 O7 165.35(6) 2 .
Na1 Cu1 O7 132.76(4) 4_576 .
O1 Cu1 O7 59.11(5) . .
O5 Cu1 O7 133.25(7) . 4_575
O6 Cu1 O7 49.80(6) 4_575 4_575
O2 Cu1 O7 133.08(6) 4_576 4_575
O3 Cu1 O7 47.75(6) . 4_575
O1 Cu1 O7 70.92(6) 2 4_575
Na1 Cu1 O7 91.58(4) 4_576 4_575
O1 Cu1 O7 89.41(5) . 4_575
O7 Cu1 O7 118.55(5) . 4_575
O5 Cu1 O3 56.32(6) . 4_576
O6 Cu1 O3 124.43(7) 4_575 4_576
O2 Cu1 O3 46.92(6) 4_576 4_576
O3 Cu1 O3 120.62(6) . 4_576
O1 Cu1 O3 126.97(6) 2 4_576
Na1 Cu1 O3 93.57(4) 4_576 4_576
O1 Cu1 O3 71.38(4) . 4_576
O7 Cu1 O3 46.42(4) . 4_576
O7 Cu1 O3 159.91(4) 4_575 4_576
O5 Cu1 O5 120.31(6) . 4_575
O6 Cu1 O5 44.58(6) 4_575 4_575
O2 Cu1 O5 124.94(7) 4_576 4_575
O3 Cu1 O5 55.50(6) . 4_575
O1 Cu1 O5 115.13(6) 2 4_575
Na1 Cu1 O5 114.25(4) 4_576 4_575
O1 Cu1 O5 54.90(5) . 4_575
O7 Cu1 O5 75.92(5) . 4_575
O7 Cu1 O5 44.42(4) 4_575 4_575
O3 Cu1 O5 116.33(4) 4_576 4_575
O5 Cu1 O2 62.12(6) . 2
O6 Cu1 O2 115.08(6) 4_575 2
O2 Cu1 O2 77.38(7) 4_576 2
O3 Cu1 O2 123.53(6) . 2
O1 Cu1 O2 47.56(6) 2 2
Na1 Cu1 O2 71.81(4) 4_576 2
O1 Cu1 O2 148.89(5) . 2
O7 Cu1 O2 118.65(4) . 2
O7 Cu1 O2 114.07(4) 4_575 2
O3 Cu1 O2 85.97(4) 4_576 2
O5 Cu1 O2 155.42(4) 4_575 2
O7 Cu2 O7 180.0 4_575 2
O7 Cu2 O3 90.54(8) 4_575 .
O7 Cu2 O3 89.46(8) 2 .
O7 Cu2 O3 89.46(8) 4_575 3_575
O7 Cu2 O3 90.54(8) 2 3_575
O3 Cu2 O3 180.0 . 3_575
O7 Cu2 O1 82.16(7) 4_575 4_575
O7 Cu2 O1 97.84(8) 2 4_575
O3 Cu2 O1 113.95(6) . 4_575
O3 Cu2 O1 66.05(6) 3_575 4_575
O7 Cu2 O1 97.84(7) 4_575 2
O7 Cu2 O1 82.16(8) 2 2
O3 Cu2 O1 66.05(6) . 2
O3 Cu2 O1 113.95(6) 3_575 2
O1 Cu2 O1 180.00(7) 4_575 2
O7 Cu2 Na1 137.05(6) 4_575 4_576
O7 Cu2 Na1 42.95(6) 2 4_576
O3 Cu2 Na1 54.72(6) . 4_576
O3 Cu2 Na1 125.28(6) 3_575 4_576
O1 Cu2 Na1 131.87(5) 4_575 4_576
O1 Cu2 Na1 48.13(5) 2 4_576
O7 Cu2 Na1 42.95(6) 4_575 2_554
O7 Cu2 Na1 137.05(6) 2 2_554
O3 Cu2 Na1 125.28(6) . 2_554
O3 Cu2 Na1 54.72(6) 3_575 2_554
O1 Cu2 Na1 48.13(5) 4_575 2_554
O1 Cu2 Na1 131.87(5) 2 2_554
Na1 Cu2 Na1 180.0 4_576 2_554
O7 Cu2 O2 83.43(7) 4_575 .
O7 Cu2 O2 96.57(7) 2 .
O3 Cu2 O2 53.30(6) . .
O3 Cu2 O2 126.70(6) 3_575 .
O1 Cu2 O2 60.65(5) 4_575 .
O1 Cu2 O2 119.35(5) 2 .
Na1 Cu2 O2 92.13(4) 4_576 .
Na1 Cu2 O2 87.87(4) 2_554 .
O7 Cu2 O2 96.57(7) 4_575 3_575
O7 Cu2 O2 83.43(7) 2 3_575
O3 Cu2 O2 126.70(6) . 3_575
O3 Cu2 O2 53.30(6) 3_575 3_575
O1 Cu2 O2 119.35(5) 4_575 3_575
O1 Cu2 O2 60.65(5) 2 3_575
Na1 Cu2 O2 87.87(4) 4_576 3_575
Na1 Cu2 O2 92.13(4) 2_554 3_575
O2 Cu2 O2 180.00(6) . 3_575
O7 Cu2 O6 49.74(6) 4_575 4_575
O7 Cu2 O6 130.26(6) 2 4_575
O3 Cu2 O6 49.84(6) . 4_575
O3 Cu2 O6 130.16(6) 3_575 4_575
O1 Cu2 O6 122.36(5) 4_575 4_575
O1 Cu2 O6 57.64(5) 2 4_575
Na1 Cu2 O6 87.32(4) 4_576 4_575
Na1 Cu2 O6 92.68(4) 2_554 4_575
O2 Cu2 O6 81.47(5) . 4_575
O2 Cu2 O6 98.53(5) 3_575 4_575
O7 Cu2 O6 130.26(6) 4_575 2
O7 Cu2 O6 49.74(6) 2 2
O3 Cu2 O6 130.16(6) . 2
O3 Cu2 O6 49.84(6) 3_575 2
O1 Cu2 O6 57.64(5) 4_575 2
O1 Cu2 O6 122.36(5) 2 2
Na1 Cu2 O6 92.68(4) 4_576 2
Na1 Cu2 O6 87.32(4) 2_554 2
O2 Cu2 O6 98.53(5) . 2
O2 Cu2 O6 81.47(5) 3_575 2
O6 Cu2 O6 180.00(6) 4_575 2
O2 Na1 O7 129.74(8) . 3_565
O2 Na1 O9 126.01(9) . .
O7 Na1 O9 85.06(9) 3_565 .
O2 Na1 O5 90.77(8) . 2_545
O7 Na1 O5 128.67(9) 3_565 2_545
O9 Na1 O5 95.01(9) . 2_545
O2 Na1 O1 75.97(7) . 3_565
O7 Na1 O1 80.80(8) 3_565 3_565
O9 Na1 O1 157.87(9) . 3_565
O5 Na1 O1 80.91(7) 2_545 3_565
O2 Na1 O3 65.09(7) . 4_575
O7 Na1 O3 64.65(7) 3_565 4_575
O9 Na1 O3 126.31(8) . 4_575
O5 Na1 O3 138.64(8) 2_545 4_575
O1 Na1 O3 61.52(6) 3_565 4_575
O2 Na1 O4 76.50(7) . 4_575
O7 Na1 O4 74.91(7) 3_565 4_575
O9 Na1 O4 75.85(8) . 4_575
O5 Na1 O4 154.54(8) 2_545 4_575
O1 Na1 O4 116.17(7) 3_565 4_575
O3 Na1 O4 54.68(6) 4_575 4_575
O2 Na1 Cu1 38.24(5) . 4_575
O7 Na1 Cu1 97.21(6) 3_565 4_575
O9 Na1 Cu1 156.52(8) . 4_575
O5 Na1 Cu1 101.52(6) 2_545 4_575
O1 Na1 Cu1 43.64(5) 3_565 4_575
O3 Na1 Cu1 39.05(4) 4_575 4_575
O4 Na1 Cu1 82.16(5) 4_575 4_575
O2 Na1 O6 143.68(8) . 2_545
O7 Na1 O6 75.64(7) 3_565 2_545
O9 Na1 O6 74.86(8) . 2_545
O5 Na1 O6 55.33(6) 2_545 2_545
O1 Na1 O6 85.16(6) 3_565 2_545
O3 Na1 O6 130.73(6) 4_575 2_545
O4 Na1 O6 139.76(6) 4_575 2_545
Cu1 Na1 O6 128.43(5) 4_575 2_545
O2 Na1 Cu2 98.64(6) . 2_544
O7 Na1 Cu2 33.63(5) 3_565 2_544
O9 Na1 Cu2 116.60(7) . 2_544
O5 Na1 Cu2 130.42(6) 2_545 2_544
O1 Na1 Cu2 55.18(5) 3_565 2_544
O3 Na1 Cu2 36.25(4) 4_575 2_544
O4 Na1 Cu2 73.98(4) 4_575 2_544
Cu1 Na1 Cu2 63.65(3) 4_575 2_544
O6 Na1 Cu2 95.41(5) 2_545 2_544
O2 Na1 As2 117.58(6) . 2_545
O7 Na1 As2 104.36(6) 3_565 2_545
O9 Na1 As2 81.01(7) . 2_545
O5 Na1 As2 26.92(5) 2_545 2_545
O1 Na1 As2 86.09(5) 3_565 2_545
O3 Na1 As2 146.55(6) 4_575 2_545
O4 Na1 As2 156.83(5) 4_575 2_545
Cu1 Na1 As2 120.53(4) 4_575 2_545
O6 Na1 As2 28.96(4) 2_545 2_545
Cu2 Na1 As2 118.51(4) 2_544 2_545
O2 Na1 O8 160.70(8) . 3_565
O7 Na1 O8 43.76(6) 3_565 3_565
O9 Na1 O8 45.12(7) . 3_565
O5 Na1 O8 106.27(7) 2_545 3_565
O1 Na1 O8 114.98(7) 3_565 3_565
O3 Na1 O8 104.98(6) 4_575 3_565
O4 Na1 O8 84.28(6) 4_575 3_565
Cu1 Na1 O8 140.90(5) 4_575 3_565
O6 Na1 O8 55.48(5) 2_545 3_565
Cu2 Na1 O8 77.39(4) 2_544 3_565
As2 Na1 O8 80.12(4) 2_545 3_565
As1 O1 Cu1 123.72(10) . 2_545
As1 O1 Na1 116.10(10) . 3_565
Cu1 O1 Na1 82.91(7) 2_545 3_565
As1 O1 O3 169.93(11) . 2_545
Cu1 O1 O3 46.95(5) 2_545 2_545
Na1 O1 O3 62.35(6) 3_565 2_545
As1 O1 O4 37.52(6) . .
Cu1 O1 O4 112.13(9) 2_545 .
Na1 O1 O4 153.57(9) 3_565 .
O3 O1 O4 143.68(10) 2_545 .
As1 O1 O3 35.69(6) . .
Cu1 O1 O3 156.51(9) 2_545 .
Na1 O1 O3 97.63(8) 3_565 .
O3 O1 O3 151.81(8) 2_545 .
O4 O1 O3 59.76(7) . .
As1 O1 Cu2 148.18(10) . 2_545
Cu1 O1 Cu2 85.37(6) 2_545 2_545
Na1 O1 Cu2 76.69(6) 3_565 2_545
O3 O1 Cu2 41.84(5) 2_545 2_545
O4 O1 Cu2 124.44(9) . 2_545
O3 O1 Cu2 117.73(8) . 2_545
As1 O1 O2 31.01(6) . .
Cu1 O1 O2 97.57(8) 2_545 .
Na1 O1 O2 99.49(8) 3_565 .
O3 O1 O2 139.23(9) 2_545 .
O4 O1 O2 58.28(7) . .
O3 O1 O2 59.08(6) . .
Cu2 O1 O2 174.91(8) 2_545 .
As1 O1 O2 114.02(10) . 3_565
Cu1 O1 O2 40.74(5) 2_545 3_565
Na1 O1 O2 48.35(6) 3_565 3_565
O3 O1 O2 56.94(6) 2_545 3_565
O4 O1 O2 131.93(9) . 3_565
O3 O1 O2 125.70(9) . 3_565
Cu2 O1 O2 96.34(6) 2_545 3_565
O2 O1 O2 83.35(8) . 3_565
As1 O1 O7 132.64(10) . .
Cu1 O1 O7 99.82(7) 2_545 .
Na1 O1 O7 46.63(5) 3_565 .
O3 O1 O7 54.56(6) 2_545 .
O4 O1 O7 141.95(9) . .
O3 O1 O7 97.37(7) . .
Cu2 O1 O7 36.37(4) 2_545 .
O2 O1 O7 138.64(8) . .
O2 O1 O7 85.88(7) 3_565 .
As1 O1 O2 79.07(8) . 4_576
Cu1 O1 O2 147.64(9) 2_545 4_576
Na1 O1 O2 108.90(8) 3_565 4_576
O3 O1 O2 110.97(8) 2_545 4_576
O4 O1 O2 70.46(8) . 4_576
O3 O1 O2 54.20(6) . 4_576
Cu2 O1 O2 69.13(5) 2_545 4_576
O2 O1 O2 109.46(6) . 4_576
O2 O1 O2 156.56(7) 3_565 4_576
O7 O1 O2 71.49(6) . 4_576
As1 O1 O6 119.76(10) . 3_566
Cu1 O1 O6 36.80(5) 2_545 3_566
Na1 O1 O6 113.66(8) 3_565 3_566
O3 O1 O6 56.27(6) 2_545 3_566
O4 O1 O6 89.17(8) . 3_566
O3 O1 O6 148.58(9) . 3_566
Cu2 O1 O6 74.49(6) 2_545 3_566
O2 O1 O6 110.32(8) . 3_566
O2 O1 O6 77.47(7) 3_565 3_566
O7 O1 O6 106.01(7) . 3_566
O2 O1 O6 114.01(8) 4_576 3_566
As1 O1 Cu1 73.85(7) . .
Cu1 O1 Cu1 159.77(8) 2_545 .
Na1 O1 Cu1 79.69(6) 3_565 .
O3 O1 Cu1 114.62(7) 2_545 .
O4 O1 Cu1 87.91(7) . .
O3 O1 Cu1 38.35(4) . .
Cu2 O1 Cu1 80.66(5) 2_545 .
O2 O1 Cu1 95.42(6) . .
O2 O1 Cu1 126.48(7) 3_565 .
O7 O1 Cu1 60.52(5) . .
O2 O1 Cu1 35.60(4) 4_576 .
O6 O1 Cu1 147.53(7) 3_566 .
As1 O1 O5 68.69(7) . 4_575
Cu1 O1 O5 104.77(7) 2_545 4_575
Na1 O1 O5 47.69(5) 3_565 4_575
O3 O1 O5 108.12(8) 2_545 4_575
O4 O1 O5 106.16(8) . 4_575
O3 O1 O5 61.23(6) . 4_575
Cu2 O1 O5 120.05(7) 2_545 4_575
O2 O1 O5 55.22(6) . 4_575
O2 O1 O5 65.32(6) 3_565 4_575
O7 O1 O5 84.05(7) . 4_575
O2 O1 O5 105.17(7) 4_576 4_575
O6 O1 O5 140.77(8) 3_566 4_575
Cu1 O1 O5 70.48(5) . 4_575
As1 O1 O5 89.42(8) . 2_545
Cu1 O1 O5 34.41(4) 2_545 2_545
Na1 O1 O5 101.27(7) 3_565 2_545
O3 O1 O5 81.36(7) 2_545 2_545
O4 O1 O5 83.36(8) . 2_545
O3 O1 O5 124.06(8) . 2_545
Cu2 O1 O5 117.74(7) 2_545 2_545
O2 O1 O5 66.07(6) . 2_545
O2 O1 O5 53.11(6) 3_565 2_545
O7 O1 O5 132.85(7) . 2_545
O2 O1 O5 149.77(8) 4_576 2_545
O6 O1 O5 48.97(6) 3_566 2_545
Cu1 O1 O5 161.43(7) . 2_545
O5 O1 O5 96.24(7) 4_575 2_545
As1 O2 Cu1 123.81(11) . 4_575
As1 O2 Na1 127.59(11) . .
Cu1 O2 Na1 94.89(8) 4_575 .
As1 O2 O4 38.00(6) . .
Cu1 O2 O4 160.75(10) 4_575 .
Na1 O2 O4 103.09(9) . .
As1 O2 O3 167.48(11) . 4_575
Cu1 O2 O3 47.19(6) 4_575 4_575
Na1 O2 O3 64.79(7) . 4_575
O4 O2 O3 148.85(10) . 4_575
As1 O2 O3 35.60(5) . .
Cu1 O2 O3 101.66(8) 4_575 .
Na1 O2 O3 162.10(10) . .
O4 O2 O3 59.73(7) . .
O3 O2 O3 132.36(9) 4_575 .
As1 O2 O5 80.78(8) . 4_575
Cu1 O2 O5 43.17(5) 4_575 4_575
Na1 O2 O5 124.27(9) . 4_575
O4 O2 O5 118.63(9) . 4_575
O3 O2 O5 90.21(8) 4_575 4_575
O3 O2 O5 66.69(7) . 4_575
As1 O2 O1 30.60(6) . .
Cu1 O2 O1 108.96(9) 4_575 .
Na1 O2 O1 109.43(9) . .
O4 O2 O1 58.60(7) . .
O3 O2 O1 151.28(9) 4_575 .
O3 O2 O1 58.69(6) . .
O5 O2 O1 69.49(7) 4_575 .
As1 O2 O1 126.88(10) . 3_565
Cu1 O2 O1 46.94(6) 4_575 3_565
Na1 O2 O1 55.67(6) . 3_565
O4 O2 O1 142.38(10) . 3_565
O3 O2 O1 56.06(6) 4_575 3_565
O3 O2 O1 134.48(9) . 3_565
O5 O2 O1 68.89(7) 4_575 3_565
O1 O2 O1 96.66(8) . 3_565
As1 O2 O1 117.48(9) . 4_575
Cu1 O2 O1 72.81(7) 4_575 4_575
Na1 O2 O1 106.19(8) . 4_575
O4 O2 O1 108.00(9) . 4_575
O3 O2 O1 54.29(6) 4_575 4_575
O3 O2 O1 85.41(7) . 4_575
O5 O2 O1 94.79(7) 4_575 4_575
O1 O2 O1 143.96(8) . 4_575
O1 O2 O1 107.86(6) 3_565 4_575
As1 O2 As1 144.69(10) . 4_575
Cu1 O2 As1 68.96(6) 4_575 4_575
Na1 O2 As1 77.70(6) . 4_575
O4 O2 As1 121.36(8) . 4_575
O3 O2 As1 30.90(4) 4_575 4_575
O3 O2 As1 114.57(7) . 4_575
O5 O2 As1 106.20(7) 4_575 4_575
O1 O2 As1 172.84(8) . 4_575
O1 O2 As1 86.79(6) 3_565 4_575
O1 O2 As1 29.17(4) 4_575 4_575
As1 O2 O5 86.87(8) . 2_545
Cu1 O2 O5 106.13(8) 4_575 2_545
Na1 O2 O5 45.88(6) . 2_545
O4 O2 O5 82.24(8) . 2_545
O3 O2 O5 103.71(7) 4_575 2_545
O3 O2 O5 121.34(8) . 2_545
O5 O2 O5 103.00(7) 4_575 2_545
O1 O2 O5 63.67(6) . 2_545
O1 O2 O5 60.58(6) 3_565 2_545
O1 O2 O5 152.05(8) 4_575 2_545
As1 O2 O5 123.40(6) 4_575 2_545
As1 O2 Cu2 68.93(6) . .
Cu1 O2 Cu2 89.02(6) 4_575 .
Na1 O2 Cu2 153.56(8) . .
O4 O2 Cu2 77.99(7) . .
O3 O2 Cu2 100.44(7) 4_575 .
O3 O2 Cu2 35.19(4) . .
O5 O2 Cu2 75.00(6) 4_575 .
O1 O2 Cu2 93.83(6) . .
O1 O2 Cu2 135.72(7) 3_565 .
O1 O2 Cu2 50.22(4) 4_575 .
As1 O2 Cu2 79.38(4) 4_575 .
O5 O2 Cu2 155.78(7) 2_545 .
As1 O2 O4 133.29(10) . 4_575
Cu1 O2 O4 96.21(8) 4_575 4_575
Na1 O2 O4 62.55(7) . 4_575
O4 O2 O4 98.14(8) . 4_575
O3 O2 O4 50.72(6) 4_575 4_575
O3 O2 O4 121.50(8) . 4_575
O5 O2 O4 135.84(8) 4_575 4_575
O1 O2 O4 154.42(8) . 4_575
O1 O2 O4 97.27(7) 3_565 4_575
O1 O2 O4 48.15(6) 4_575 4_575
As1 O2 O4 29.67(4) 4_575 4_575
O5 O2 O4 105.58(7) 2_545 4_575
Cu2 O2 O4 91.04(6) . 4_575
As1 O2 O7 81.80(8) . 4_575
Cu1 O2 O7 59.91(6) 4_575 4_575
Na1 O2 O7 150.30(8) . 4_575
O4 O2 O7 104.32(8) . 4_575
O3 O2 O7 85.72(7) 4_575 4_575
O3 O2 O7 47.50(6) . 4_575
O5 O2 O7 48.13(5) 4_575 4_575
O1 O2 O7 94.57(7) . 4_575
O1 O2 O7 105.62(7) 3_565 4_575
O1 O2 O7 54.02(5) 4_575 4_575
As1 O2 O7 78.42(5) 4_575 4_575
O5 O2 O7 150.26(7) 2_545 4_575
Cu2 O2 O7 30.49(3) . 4_575
O4 O2 O7 102.17(7) 4_575 4_575
As1 O3 Cu2 122.57(10) . .
As1 O3 Cu1 117.85(9) . .
Cu2 O3 Cu1 118.87(9) . .
As1 O3 O1 159.41(10) . 2
Cu2 O3 O1 72.11(7) . 2
Cu1 O3 O1 53.04(6) . 2
As1 O3 O4 38.04(6) . .
Cu2 O3 O4 111.44(9) . .
Cu1 O3 O4 121.37(9) . .
O1 O3 O4 126.35(9) 2 .
As1 O3 Na1 106.83(8) . 4_576
Cu2 O3 Na1 89.03(7) . 4_576
Cu1 O3 Na1 82.12(7) . 4_576
O1 O3 Na1 56.12(6) 2 4_576
O4 O3 Na1 70.26(7) . 4_576
As1 O3 O7 107.91(9) . 2
Cu2 O3 O7 44.18(5) . 2
Cu1 O3 O7 122.05(9) . 2
O1 O3 O7 71.55(8) 2 2
O4 O3 O7 76.93(8) . 2
Na1 O3 O7 50.79(6) 4_576 2
As1 O3 O2 93.43(8) . 4_576
Cu2 O3 O2 133.63(9) . 4_576
Cu1 O3 O2 45.77(5) . 4_576
O1 O3 O2 67.00(7) 2 4_576
O4 O3 O2 78.07(8) . 4_576
Na1 O3 O2 50.11(6) 4_576 4_576
O7 O3 O2 100.90(8) 2 4_576
As1 O3 O1 34.26(5) . .
Cu2 O3 O1 153.51(9) . .
Cu1 O3 O1 83.91(7) . .
O1 O3 O1 134.09(7) 2 .
O4 O3 O1 59.67(7) . .
Na1 O3 O1 108.60(8) 4_576 .
O7 O3 O1 136.60(9) 2 .
O2 O3 O1 71.51(7) 4_576 .
As1 O3 O2 34.64(6) . .
Cu2 O3 O2 91.51(8) . .
Cu1 O3 O2 140.60(9) . .
O1 O3 O2 163.62(9) 2 .
O4 O3 O2 59.31(7) . .
Na1 O3 O2 125.77(8) 4_576 .
O7 O3 O2 97.09(8) 2 .
O2 O3 O2 128.06(8) 4_576 .
O1 O3 O2 62.23(7) . .
As1 O3 O7 117.86(10) . 4_575
Cu2 O3 O7 43.65(5) . 4_575
Cu1 O3 O7 99.59(8) . 4_575
O1 O3 O7 82.71(8) 2 4_575
O4 O3 O7 138.42(9) . 4_575
Na1 O3 O7 127.02(8) 4_576 4_575
O7 O3 O7 87.83(7) 2 4_575
O2 O3 O7 143.33(9) 4_576 4_575
O1 O3 O7 124.31(9) . 4_575
O2 O3 O7 85.16(8) . 4_575
As1 O3 O6 116.91(9) . 4_575
Cu2 O3 O6 97.86(8) . 4_575
Cu1 O3 O6 43.90(5) . 4_575
O1 O3 O6 70.91(7) 2 4_575
O4 O3 O6 149.16(9) . 4_575
Na1 O3 O6 121.30(8) 4_576 4_575
O7 O3 O6 133.42(9) 2 4_575
O2 O3 O6 88.83(8) 4_576 4_575
O1 O3 O6 89.78(8) . 4_575
O2 O3 O6 112.31(8) . 4_575
O7 O3 O6 61.00(7) 4_575 4_575
As1 O3 As2 105.55(8) . 4_575
Cu2 O3 As2 78.15(6) . 4_575
Cu1 O3 As2 78.07(6) . 4_575
O1 O3 As2 91.06(7) 2 4_575
O4 O3 As2 142.58(8) . 4_575
Na1 O3 As2 147.15(7) 4_576 4_575
O7 O3 As2 122.26(7) 2 4_575
O2 O3 As2 122.53(8) 4_576 4_575
O1 O3 As2 95.12(7) . 4_575
O2 O3 As2 85.12(7) . 4_575
O7 O3 As2 34.61(4) 4_575 4_575
O6 O3 As2 34.17(4) 4_575 4_575
As1 O3 O5 73.10(7) . 4_575
Cu2 O3 O5 96.74(8) . 4_575
Cu1 O3 O5 91.85(7) . 4_575
O1 O3 O5 122.28(8) 2 4_575
O4 O3 O5 110.67(8) . 4_575
Na1 O3 O5 173.16(8) 4_576 4_575
O7 O3 O5 135.98(8) 2 4_575
O2 O3 O5 123.11(8) 4_576 4_575
O1 O3 O5 67.33(7) . 4_575
O2 O3 O5 57.97(6) . 4_575
O7 O3 O5 57.05(7) 4_575 4_575
O6 O3 O5 54.38(6) 4_575 4_575
As2 O3 O5 32.48(4) 4_575 4_575
As1 O3 Cu1 60.11(6) . 4_575
Cu2 O3 Cu1 81.62(6) . 4_575
Cu1 O3 Cu1 123.60(7) . 4_575
O1 O3 Cu1 140.26(7) 2 4_575
O4 O3 Cu1 90.62(7) . 4_575
Na1 O3 Cu1 154.01(7) 4_576 4_575
O7 O3 Cu1 108.96(7) 2 4_575
O2 O3 Cu1 144.74(7) 4_576 4_575
O1 O3 Cu1 73.95(6) . 4_575
O2 O3 Cu1 31.42(4) . 4_575
O7 O3 Cu1 57.93(6) 4_575 4_575
O6 O3 Cu1 84.15(6) 4_575 4_575
As2 O3 Cu1 53.97(4) 4_575 4_575
O5 O3 Cu1 31.76(4) 4_575 4_575
As1 O4 O8 129.29(12) . 4_675
As1 O4 O2 36.23(6) . .
O8 O4 O2 95.36(9) 4_675 .
As1 O4 O1 35.29(6) . .
O8 O4 O1 155.40(11) 4_675 .
O2 O4 O1 63.12(7) . .
As1 O4 O3 37.28(6) . .
O8 O4 O3 121.22(10) 4_675 .
O2 O4 O3 60.96(7) . .
O1 O4 O3 60.57(7) . .
As1 O4 O9 120.42(12) . 3_665
O8 O4 O9 87.63(9) 4_675 3_665
O2 O4 O9 114.44(10) . 3_665
O1 O4 O9 90.77(9) . 3_665
O3 O4 O9 150.49(10) . 3_665
As1 O4 Na1 91.14(9) . 4_576
O8 O4 Na1 101.11(9) 4_675 4_576
O2 O4 Na1 113.09(8) . 4_576
O1 O4 Na1 98.56(8) . 4_576
O3 O4 Na1 55.06(6) . 4_576
O9 O4 Na1 130.48(9) 3_665 4_576
As1 O4 O7 83.79(8) . 2
O8 O4 O7 74.49(8) 4_675 2
O2 O4 O7 83.97(8) . 2
O1 O4 O7 112.30(8) . 2
O3 O4 O7 51.72(6) . 2
O9 O4 O7 155.77(9) 3_665 2
Na1 O4 O7 41.85(5) 4_576 2
As1 O4 O9 131.81(11) . 4_576
O8 O4 O9 67.97(8) 4_675 4_576
O2 O4 O9 138.60(10) . 4_576
O1 O4 O9 135.98(10) . 4_576
O3 O4 O9 94.56(9) . 4_576
O9 O4 O9 102.85(6) 3_665 4_576
Na1 O4 O9 41.80(5) 4_576 4_576
O7 O4 O9 55.53(6) 2 4_576
As1 O4 O2 71.09(8) . 4_576
O8 O4 O2 141.28(10) 4_675 4_576
O2 O4 O2 106.31(8) . 4_576
O1 O4 O2 61.39(7) . 4_576
O3 O4 O2 51.21(6) . 4_576
O9 O4 O2 110.78(9) 3_665 4_576
Na1 O4 O2 40.95(5) 4_576 4_576
O7 O4 O2 76.31(6) 2 4_576
O9 O4 O2 74.68(7) 4_576 4_576
As1 O4 O8 128.15(11) . 1_655
O8 O4 O8 102.43(8) 4_675 1_655
O2 O4 O8 154.73(10) . 1_655
O1 O4 O8 95.06(8) . 1_655
O3 O4 O8 121.20(9) . 1_655
O9 O4 O8 49.55(7) 3_665 1_655
Na1 O4 O8 81.11(6) 4_576 1_655
O7 O4 O8 117.88(8) 2 1_655
O9 O4 O8 65.87(7) 4_576 1_655
O2 O4 O8 70.00(6) 4_576 1_655
As1 O4 O6 175.69(11) . 4_675
O8 O4 O6 47.58(6) 4_675 4_675
O2 O4 O6 141.86(9) . 4_675
O1 O4 O6 148.89(9) . 4_675
O3 O4 O6 139.82(9) . 4_675
O9 O4 O6 63.55(7) 3_665 4_675
Na1 O4 O6 86.93(6) 4_576 4_675
O7 O4 O6 92.21(7) 2 4_675
O9 O4 O6 45.67(6) 4_576 4_675
O2 O4 O6 109.58(7) 4_576 4_675
O8 O4 O6 55.33(6) 1_655 4_675
As1 O4 As2 151.85(10) . 4_675
O8 O4 As2 23.70(5) 4_675 4_675
O2 O4 As2 116.03(8) . 4_675
O1 O4 As2 157.96(9) . 4_675
O3 O4 As2 140.25(8) . 4_675
O9 O4 As2 69.16(6) 3_665 4_675
Na1 O4 As2 101.44(6) 4_576 4_675
O7 O4 As2 88.95(6) 2 4_675
O9 O4 As2 60.81(5) 4_576 4_675
O2 O4 As2 133.27(7) 4_576 4_675
O8 O4 As2 79.08(6) 1_655 4_675
O6 O4 As2 25.83(3) 4_675 4_675
As1 O4 Cu2 54.77(6) . .
O8 O4 Cu2 93.08(7) 4_675 .
O2 O4 Cu2 59.30(6) . .
O1 O4 Cu2 85.99(6) . .
O3 O4 Cu2 28.15(4) . .
O9 O4 Cu2 173.74(9) 3_665 .
Na1 O4 Cu2 55.46(4) 4_576 .
O7 O4 Cu2 29.21(3) 2 .
O9 O4 Cu2 83.16(6) 4_576 .
O2 O4 Cu2 72.29(5) 4_576 .
O8 O4 Cu2 136.06(8) 1_655 .
O6 O4 Cu2 121.12(7) 4_675 .
As2 O4 Cu2 113.05(6) 4_675 .
As1 O4 Na1 65.30(7) . .
O8 O4 Na1 79.26(7) 4_675 .
O2 O4 Na1 34.92(5) . .
O1 O4 Na1 76.18(7) . .
O3 O4 Na1 95.76(7) . .
O9 O4 Na1 82.88(8) 3_665 .
Na1 O4 Na1 146.58(7) 4_576 .
O7 O4 Na1 108.98(7) 2 .
O9 O4 Na1 146.28(8) 4_576 .
O2 O4 Na1 134.89(7) 4_576 .
O8 O4 Na1 131.86(8) 1_655 .
O6 O4 Na1 114.79(7) 4_675 .
As2 O4 Na1 91.83(6) 4_675 .
Cu2 O4 Na1 91.13(5) . .
As1 O4 H4 104(4) . .
O8 O4 H4 28(4) 4_675 .
O2 O4 H4 74(4) . .
O1 O4 H4 137(4) . .
O3 O4 H4 95(4) . .
O9 O4 H4 112(4) 3_665 .
Na1 O4 H4 94(4) 4_576 .
O7 O4 H4 56(4) 2 .
O9 O4 H4 76(4) 4_576 .
O2 O4 H4 132(4) 4_576 .
O8 O4 H4 128(4) 1_655 .
O6 O4 H4 73(4) 4_675 .
As2 O4 H4 51(4) 4_675 .
Cu2 O4 H4 67(4) . .
Na1 O4 H4 71(4) . .
As2 O5 Cu1 115.60(10) . .
As2 O5 Na1 112.05(9) . 2
Cu1 O5 Na1 129.61(9) . 2
As2 O5 O6 94.36(9) . 4_575
Cu1 O5 O6 46.45(6) . 4_575
Na1 O5 O6 143.16(9) 2 4_575
As2 O5 O6 35.91(6) . .
Cu1 O5 O6 143.01(10) . .
Na1 O5 O6 77.24(7) 2 .
O6 O5 O6 129.43(8) 4_575 .
As2 O5 O8 35.68(6) . .
Cu1 O5 O8 115.37(9) . .
Na1 O5 O8 112.59(9) 2 .
O6 O5 O8 74.39(8) 4_575 .
O6 O5 O8 58.55(7) . .
As2 O5 O7 33.19(6) . .
Cu1 O5 O7 83.73(7) . .
Na1 O5 O7 137.14(9) 2 .
O6 O5 O7 78.21(8) 4_575 .
O6 O5 O7 62.03(7) . .
O8 O5 O7 57.31(7) . .
As2 O5 O2 112.00(9) . 4_576
Cu1 O5 O2 43.75(6) . 4_576
Na1 O5 O2 103.01(8) 2 4_576
O6 O5 O2 89.34(8) 4_575 4_576
O6 O5 O2 113.53(9) . 4_576
O8 O5 O2 138.99(9) . 4_576
O7 O5 O2 82.88(7) . 4_576
As2 O5 As1 98.81(8) . 4_576
Cu1 O5 As1 76.24(6) . 4_576
Na1 O5 As1 81.38(6) 2 4_576
O6 O5 As1 120.74(8) 4_575 4_576
O6 O5 As1 85.29(7) . 4_576
O8 O5 As1 134.44(8) . 4_576
O7 O5 As1 82.50(6) . 4_576
O2 O5 As1 32.56(4) 4_576 4_576
As2 O5 O3 66.55(7) . 4_576
Cu1 O5 O3 91.93(8) . 4_576
Na1 O5 O3 92.39(8) 2 4_576
O6 O5 O3 122.37(9) 4_575 4_576
O6 O5 O3 58.22(6) . 4_576
O8 O5 O3 102.23(8) . 4_576
O7 O5 O3 55.83(6) . 4_576
O2 O5 O3 55.35(6) 4_576 4_576
As1 O5 O3 32.29(4) 4_576 4_576
As2 O5 O1 110.62(9) . 4_576
Cu1 O5 O1 95.94(8) . 4_576
Na1 O5 O1 51.40(6) 2 4_576
O6 O5 O1 141.97(9) 4_575 4_576
O6 O5 O1 82.38(7) . 4_576
O8 O5 O1 140.92(9) . 4_576
O7 O5 O1 107.23(7) . 4_576
O2 O5 O1 55.29(6) 4_576 4_576
As1 O5 O1 30.12(4) 4_576 4_576
O3 O5 O1 51.44(6) 4_576 4_576
As2 O5 O1 154.39(10) . 2
Cu1 O5 O1 39.75(5) . 2
Na1 O5 O1 93.52(7) 2 2
O6 O5 O1 63.71(7) 4_575 2
O6 O5 O1 166.12(9) . 2
O8 O5 O1 135.29(9) . 2
O7 O5 O1 123.48(8) . 2
O2 O5 O1 58.00(6) 4_576 2
As1 O5 O1 83.07(6) 4_576 2
O3 O5 O1 112.66(7) 4_576 2
O1 O5 O1 83.76(7) 4_576 2
As2 O5 O2 155.08(10) . 2
Cu1 O5 O2 87.28(7) . 2
Na1 O5 O2 43.35(5) 2 2
O6 O5 O2 109.29(8) 4_575 2
O6 O5 O2 119.29(8) . 2
O8 O5 O2 143.76(8) . 2
O7 O5 O2 158.29(8) . 2
O2 O5 O2 77.00(7) 4_576 2
As1 O5 O2 76.17(5) 4_576 2
O3 O5 O2 104.97(7) 4_576 2
O1 O5 O2 54.09(5) 4_576 2
O1 O5 O2 50.26(5) 2 2
As2 O5 O9 87.65(8) . 2
Cu1 O5 O9 151.08(9) . 2
Na1 O5 O9 41.81(6) 2 2
O6 O5 O9 119.07(8) 4_575 2
O6 O5 O9 65.71(7) . 2
O8 O5 O9 73.03(7) . 2
O7 O5 O9 120.83(8) . 2
O2 O5 O9 144.82(8) 4_576 2
As1 O5 O9 118.98(7) 4_576 2
O3 O5 O9 114.00(8) 4_576 2
O1 O5 O9 91.05(7) 4_576 2
O1 O5 O9 113.96(8) 2 2
O2 O5 O9 74.26(6) 2 2
As2 O5 O9 107.34(9) . 4_476
Cu1 O5 O9 84.30(7) . 4_476
Na1 O5 O9 96.67(8) 2 4_476
O6 O5 O9 49.51(7) 4_575 4_476
O6 O5 O9 121.41(8) . 4_476
O8 O5 O9 71.87(7) . 4_476
O7 O5 O9 115.03(8) . 4_476
O2 O5 O9 124.41(8) 4_576 4_476
As1 O5 O9 152.34(7) 4_576 4_476
O3 O5 O9 170.58(8) 4_576 4_476
O1 O5 O9 137.46(8) 4_576 4_476
O1 O5 O9 69.46(7) 2 4_476
O2 O5 O9 83.53(7) 2 4_476
O9 O5 O9 71.86(7) 2 4_476
As2 O6 Cu1 119.04(10) . 4_576
As2 O6 O8 38.49(6) . .
Cu1 O6 O8 155.93(10) 4_576 .
As2 O6 O5 164.47(11) . 4_576
Cu1 O6 O5 45.88(6) 4_576 4_576
O8 O6 O5 157.04(10) . 4_576
As2 O6 O5 35.93(6) . .
Cu1 O6 O5 104.83(9) 4_576 .
O8 O6 O5 62.11(7) . .
O5 O6 O5 134.93(9) 4_576 .
As2 O6 O9 110.60(11) . 1_456
Cu1 O6 O9 110.53(9) 4_576 1_456
O8 O6 O9 79.73(9) . 1_456
O5 O6 O9 81.90(8) 4_576 1_456
O5 O6 O9 141.84(10) . 1_456
As2 O6 O3 73.74(8) . 4_576
Cu1 O6 O3 45.30(5) 4_576 4_576
O8 O6 O3 111.58(9) . 4_576
O5 O6 O3 91.04(8) 4_576 4_576
O5 O6 O3 67.40(7) . 4_576
O9 O6 O3 132.84(10) 1_456 4_576
As2 O6 O7 31.94(6) . .
Cu1 O6 O7 98.31(8) 4_576 .
O8 O6 O7 57.89(7) . .
O5 O6 O7 139.72(9) 4_576 .
O5 O6 O7 60.60(7) . .
O9 O6 O7 99.75(9) 1_456 .
O3 O6 O7 58.28(7) 4_576 .
As2 O6 Na1 82.58(7) . 2
Cu1 O6 Na1 89.31(7) 4_576 2
O8 O6 Na1 94.25(7) . 2
O5 O6 Na1 92.54(7) 4_576 2
O5 O6 Na1 47.43(5) . 2
O9 O6 Na1 144.02(9) 1_456 2
O3 O6 Na1 82.51(6) 4_576 2
O7 O6 Na1 106.91(7) . 2
As2 O6 O1 104.32(9) . 3_566
Cu1 O6 O1 42.18(5) 4_576 3_566
O8 O6 O1 123.00(9) . 3_566
O5 O6 O1 67.33(7) 4_576 3_566
O5 O6 O1 117.49(8) . 3_566
O9 O6 O1 82.01(8) 1_456 3_566
O3 O6 O1 52.82(6) 4_576 3_566
O7 O6 O1 73.03(7) . 3_566
Na1 O6 O1 128.49(7) 2 3_566
As2 O6 As2 150.29(10) . 4_576
Cu1 O6 As2 65.87(6) 4_576 4_576
O8 O6 As2 137.11(8) . 4_576
O5 O6 As2 30.47(4) 4_576 4_576
O5 O6 As2 115.19(8) . 4_576
O9 O6 As2 92.47(8) 1_456 4_576
O3 O6 As2 104.54(7) 4_576 4_576
O7 O6 As2 162.83(8) . 4_576
Na1 O6 As2 67.92(4) 2 4_576
O1 O6 As2 97.01(6) 3_566 4_576
As2 O6 O8 136.43(10) . 4_576
Cu1 O6 O8 95.68(8) 4_576 4_576
O8 O6 O8 108.05(8) . 4_576
O5 O6 O8 53.84(6) 4_576 4_576
O5 O6 O8 114.12(9) . 4_576
O9 O6 O8 76.59(8) 1_456 4_576
O3 O6 O8 133.78(8) 4_576 4_576
O7 O6 O8 165.93(9) . 4_576
Na1 O6 O8 71.66(6) 2 4_576
O1 O6 O8 119.24(8) 3_566 4_576
As2 O6 O8 30.28(4) 4_576 4_576
As2 O6 O9 90.24(9) . 2
Cu1 O6 O9 120.59(9) 4_576 2
O8 O6 O9 75.41(8) . 2
O5 O6 O9 95.82(8) 4_576 2
O5 O6 O9 68.67(7) . 2
O9 O6 O9 103.61(6) 1_456 2
O3 O6 O9 123.52(8) 4_576 2
O7 O6 O9 122.18(8) . 2
Na1 O6 O9 41.31(5) 2 2
O1 O6 O9 161.59(8) 3_566 2
As2 O6 O9 65.53(6) 4_576 2
O8 O6 O9 47.49(6) 4_576 2
As2 O6 O7 123.02(10) . 4_576
Cu1 O6 O7 66.26(6) 4_576 4_576
O8 O6 O7 128.72(9) . 4_576
O5 O6 O7 52.09(6) 4_576 4_576
O5 O6 O7 87.19(7) . 4_576
O9 O6 O7 119.78(9) 1_456 4_576
O3 O6 O7 89.47(7) 4_576 4_576
O7 O6 O7 140.33(9) . 4_576
Na1 O6 O7 40.83(4) 2 4_576
O1 O6 O7 107.20(7) 3_566 4_576
As2 O6 O7 28.49(3) 4_576 4_576
O8 O6 O7 46.34(5) 4_576 4_576
O9 O6 O7 54.68(6) 2 4_576
As2 O6 O4 83.39(8) . 4_476
Cu1 O6 O4 156.31(9) 4_576 4_476
O8 O6 O4 47.75(6) . 4_476
O5 O6 O4 111.09(8) 4_576 4_476
O5 O6 O4 88.96(7) . 4_476
O9 O6 O4 63.58(7) 1_456 4_476
O3 O6 O4 155.51(8) 4_576 4_476
O7 O6 O4 105.27(8) . 4_476
Na1 O6 O4 86.03(6) 2 4_476
O1 O6 O4 145.01(8) 3_566 4_476
As2 O6 O4 90.93(6) 4_576 4_476
O8 O6 O4 60.82(6) 4_576 4_476
O9 O6 O4 46.53(6) 2 4_476
O7 O6 O4 95.89(7) 4_576 4_476
As2 O7 Cu2 121.37(10) . 2_545
As2 O7 Na1 128.44(11) . 3_565
Cu2 O7 Na1 103.42(9) 2_545 3_565
As2 O7 O8 38.75(6) . .
Cu2 O7 O8 157.60(10) 2_545 .
Na1 O7 O8 98.95(9) 3_565 .
As2 O7 O3 166.71(11) . 2_545
Cu2 O7 O3 46.37(5) 2_545 2_545
Na1 O7 O3 64.56(7) 3_565 2_545
O8 O7 O3 151.29(10) . 2_545
As2 O7 O3 75.80(7) . 4_576
Cu2 O7 O3 45.80(6) 2_545 4_576
Na1 O7 O3 138.23(9) 3_565 4_576
O8 O7 O3 114.06(9) . 4_576
O3 O7 O3 92.17(7) 2_545 4_576
As2 O7 O5 33.15(6) . .
Cu2 O7 O5 108.15(9) 2_545 .
Na1 O7 O5 112.68(9) 3_565 .
O8 O7 O5 61.00(7) . .
O3 O7 O5 145.77(9) 2_545 .
O3 O7 O5 67.12(7) 4_576 .
As2 O7 O6 31.89(6) . .
Cu2 O7 O6 99.43(9) 2_545 .
Na1 O7 O6 157.09(9) 3_565 .
O8 O7 O6 58.17(7) . .
O3 O7 O6 136.24(9) 2_545 .
O3 O7 O6 60.72(7) 4_576 .
O5 O7 O6 57.37(6) . .
As2 O7 O9 92.18(9) . 3_565
Cu2 O7 O9 146.45(9) 2_545 3_565
Na1 O7 O9 47.69(6) 3_565 3_565
O8 O7 O9 54.73(7) . 3_565
O3 O7 O9 100.22(8) 2_545 3_565
O3 O7 O9 167.12(9) 4_576 3_565
O5 O7 O9 100.28(8) . 3_565
O6 O7 O9 110.92(8) . 3_565
As2 O7 O1 129.09(10) . .
Cu2 O7 O1 61.47(6) 2_545 .
Na1 O7 O1 52.57(6) 3_565 .
O8 O7 O1 135.44(9) . .
O3 O7 O1 53.89(6) 2_545 .
O3 O7 O1 85.66(7) 4_576 .
O5 O7 O1 95.97(7) . .
O6 O7 O1 142.46(9) . .
O9 O7 O1 98.75(8) 3_565 .
As2 O7 Cu1 69.15(7) . .
Cu2 O7 Cu1 96.33(7) 2_545 .
Na1 O7 Cu1 82.71(7) 3_565 .
O8 O7 Cu1 85.22(7) . .
O3 O7 Cu1 113.82(7) 2_545 .
O3 O7 Cu1 75.65(6) 4_576 .
O5 O7 Cu1 36.76(5) . .
O6 O7 Cu1 93.21(7) . .
O9 O7 Cu1 95.93(7) 3_565 .
O1 O7 Cu1 60.37(5) . .
As2 O7 O4 133.40(10) . 2_545
Cu2 O7 O4 90.47(7) 2_545 2_545
Na1 O7 O4 63.24(6) 3_565 2_545
O8 O7 O4 100.76(8) . 2_545
O3 O7 O4 51.34(6) 2_545 2_545
O3 O7 O4 129.06(8) 4_576 2_545
O5 O7 O4 161.25(8) . 2_545
O6 O7 O4 118.61(8) . 2_545
O9 O7 O4 62.90(6) 3_565 2_545
O1 O7 O4 94.90(7) . 2_545
Cu1 O7 O4 145.91(7) . 2_545
As2 O7 O6 69.54(7) . 4_575
Cu2 O7 O6 126.27(9) 2_545 4_575
Na1 O7 O6 63.53(6) 3_565 4_575
O8 O7 O6 63.76(7) . 4_575
O3 O7 O6 120.61(8) 2_545 4_575
O3 O7 O6 108.21(8) 4_576 4_575
O5 O7 O6 49.69(6) . 4_575
O6 O7 O6 101.20(6) . 4_575
O9 O7 O6 62.32(7) 3_565 4_575
O1 O7 O6 72.29(6) . 4_575
Cu1 O7 O6 33.81(4) . 4_575
O4 O7 O6 120.45(7) 2_545 4_575
As2 O7 O1 89.63(8) . 3_566
Cu2 O7 O1 50.68(6) 2_545 3_566
Na1 O7 O1 141.24(8) 3_565 3_566
O8 O7 O1 110.32(8) . 3_566
O3 O7 O1 77.97(7) 2_545 3_566
O3 O7 O1 48.06(6) 4_576 3_566
O5 O7 O1 103.70(7) . 3_566
O6 O7 O1 58.30(6) . 3_566
O9 O7 O1 138.12(9) 3_565 3_566
O1 O7 O1 112.15(6) . 3_566
Cu1 O7 O1 123.47(6) . 3_566
O4 O7 O1 86.19(7) 2_545 3_566
O6 O7 O1 153.07(7) 4_575 3_566
As2 O7 As1 151.42(10) . 2_545
Cu2 O7 As1 62.40(5) 2_545 2_545
Na1 O7 As1 70.57(5) 3_565 2_545
O8 O7 As1 128.09(8) . 2_545
O3 O7 As1 26.45(4) 2_545 2_545
O3 O7 As1 104.31(7) 4_576 2_545
O5 O7 As1 170.50(7) . 2_545
O6 O7 As1 122.97(8) . 2_545
O9 O7 As1 88.45(6) 3_565 2_545
O1 O7 As1 78.86(5) . 2_545
Cu1 O7 As1 139.20(6) . 2_545
O4 O7 As1 28.25(4) 2_545 2_545
O6 O7 As1 134.06(6) 4_575 2_545
O1 O7 As1 71.44(5) 3_566 2_545
As2 O8 O7 37.37(6) . .
As2 O8 O6 37.06(6) . .
O7 O8 O6 63.94(7) . .
As2 O8 O4 117.47(11) . 4_476
O7 O8 O4 147.66(11) . 4_476
O6 O8 O4 84.67(9) . 4_476
As2 O8 O9 107.92(10) . 3_565
O7 O8 O9 72.09(8) . 3_565
O6 O8 O9 132.85(10) . 3_565
O4 O8 O9 133.53(10) 4_476 3_565
As2 O8 O5 34.40(6) . .
O7 O8 O5 61.69(7) . .
O6 O8 O5 59.33(7) . .
O4 O8 O5 109.90(10) 4_476 .
O9 O8 O5 113.07(10) 3_565 .
As2 O8 O6 73.86(8) . 4_575
O7 O8 O6 69.90(7) . 4_575
O6 O8 O6 108.79(8) . 4_575
O4 O8 O6 132.12(10) 4_476 4_575
O9 O8 O6 68.83(8) 3_565 4_575
O5 O8 O6 51.77(6) . 4_575
As2 O8 O9 82.62(9) . 1_456
O7 O8 O9 86.77(8) . 1_456
O6 O8 O9 50.88(7) . 1_456
O4 O8 O9 66.21(8) 4_476 1_456
O9 O8 O9 112.60(9) 3_565 1_456
O5 O8 O9 110.22(8) . 1_456
O6 O8 O9 155.25(8) 4_575 1_456
As2 O8 O8 96.44(10) . 3_466
O7 O8 O8 72.80(8) . 3_466
O6 O8 O8 84.44(9) . 3_466
O4 O8 O8 97.81(10) 4_476 3_466
O9 O8 O8 66.58(8) 3_565 3_466
O5 O8 O8 130.46(10) . 3_466
O6 O8 O8 128.40(10) 4_575 3_466
O9 O8 O8 46.03(7) 1_456 3_466
As2 O8 O4 137.20(11) . 1_455
O7 O8 O4 115.76(9) . 1_455
O6 O8 O4 170.88(10) . 1_455
O4 O8 O4 96.48(8) 4_476 1_455
O9 O8 O4 51.29(7) 3_565 1_455
O5 O8 O4 112.01(9) . 1_455
O6 O8 O4 63.84(6) 4_575 1_455
O9 O8 O4 137.68(8) 1_456 1_455
O8 O8 O4 104.32(9) 3_466 1_455
As2 O8 O7 132.56(10) . 3_466
O7 O8 O7 116.13(8) . 3_466
O6 O8 O7 102.98(8) . 3_466
O4 O8 O7 61.37(7) 4_476 3_466
O9 O8 O7 81.22(8) 3_565 3_466
O5 O8 O7 161.91(9) . 3_466
O6 O8 O7 146.17(8) 4_575 3_466
O9 O8 O7 52.26(6) 1_456 3_466
O8 O8 O7 43.34(5) 3_466 3_466
O4 O8 O7 85.42(6) 1_455 3_466
As2 O8 O9 98.01(9) . 4_476
O7 O8 O9 112.00(9) . 4_476
O6 O8 O9 115.18(8) . 4_476
O4 O8 O9 87.48(8) 4_476 4_476
O9 O8 O9 95.96(7) 3_565 4_476
O5 O8 O9 63.80(7) . 4_476
O6 O8 O9 44.87(6) 4_575 4_476
O9 O8 O9 149.88(9) 1_456 4_476
O8 O8 O9 160.16(10) 3_466 4_476
O4 O8 O9 55.95(6) 1_455 4_476
O7 O8 O9 127.94(7) 3_466 4_476
As2 O8 O9 78.24(8) . 2
O7 O8 O9 115.61(8) . 2
O6 O8 O9 61.49(7) . 2
O4 O8 O9 47.34(7) 4_476 2
O9 O8 O9 162.42(10) 3_565 2
O5 O8 O9 62.57(7) . 2
O6 O8 O9 98.17(8) 4_575 2
O9 O8 O9 84.23(5) 1_456 2
O8 O8 O9 130.04(10) 3_466 2
O4 O8 O9 112.93(8) 1_455 2
O7 O8 O9 107.10(7) 3_466 2
O9 O8 O9 66.64(7) 4_476 2
As2 O8 Na1 70.45(7) . 3_565
O7 O8 Na1 37.29(5) . 3_565
O6 O8 Na1 101.22(7) . 3_565
O4 O8 Na1 170.77(9) 4_476 3_565
O9 O8 Na1 37.80(6) 3_565 3_565
O5 O8 Na1 79.29(6) . 3_565
O6 O8 Na1 52.85(5) 4_575 3_565
O9 O8 Na1 112.00(7) 1_456 3_565
O8 O8 Na1 75.90(7) 3_466 3_565
O4 O8 Na1 78.84(6) 1_455 3_565
O7 O8 Na1 110.04(6) 3_466 3_565
O9 O8 Na1 96.27(7) 4_476 3_565
O9 O8 Na1 141.83(7) 2 3_565
As2 O8 O2 150.37(10) . 4_476
O7 O8 O2 169.66(9) . 4_476
O6 O8 O2 126.40(8) . 4_476
O4 O8 O2 42.47(6) 4_476 4_476
O9 O8 O2 98.14(8) 3_565 4_476
O5 O8 O2 121.44(8) . 4_476
O6 O8 O2 103.81(7) 4_575 4_476
O9 O8 O2 100.44(7) 1_456 4_476
O8 O8 O2 106.89(8) 3_466 4_476
O4 O8 O2 54.01(6) 1_455 4_476
O7 O8 O2 64.29(5) 3_466 4_476
O9 O8 O2 64.77(6) 4_476 4_476
O9 O8 O2 72.83(6) 2 4_476
Na1 O8 O2 132.37(7) 3_565 4_476
As2 O8 H8 96(3) . .
O7 O8 H8 60(3) . .
O6 O8 H8 121(3) . .
O4 O8 H8 144(3) 4_476 .
O9 O8 H8 12(3) 3_565 .
O5 O8 H8 105(4) . .
O6 O8 H8 67(4) 4_575 .
O9 O8 H8 109(4) 1_456 .
O8 O8 H8 64(4) 3_466 .
O4 O8 H8 62(3) 1_455 .
O7 O8 H8 87(4) 3_466 .
O9 O8 H8 101(4) 4_476 .
O9 O8 H8 165(4) 2 .
Na1 O8 H8 27(3) 3_565 .
O2 O8 H8 110(3) 4_476 .
Na1 O9 O8 97.08(9) . 3_565
Na1 O9 O6 131.82(11) . 1_654
O8 O9 O6 100.25(10) 3_565 1_654
Na1 O9 O4 129.48(11) . 3_665
O8 O9 O4 79.16(9) 3_565 3_665
O6 O9 O4 97.92(9) 1_654 3_665
Na1 O9 O7 47.25(6) . 3_565
O8 O9 O7 53.19(7) 3_565 3_565
O6 O9 O7 117.02(10) 1_654 3_565
O4 O9 O7 123.46(10) 3_665 3_565
Na1 O9 O4 62.35(7) . 4_575
O8 O9 O4 98.65(9) 3_565 4_575
O6 O9 O4 70.75(8) 1_654 4_575
O4 O9 O4 168.03(9) 3_665 4_575
O7 O9 O4 61.57(7) 3_565 4_575
Na1 O9 O6 63.83(7) . 2_545
O8 O9 O6 63.67(7) 3_565 2_545
O6 O9 O6 160.86(10) 1_654 2_545
O4 O9 O6 69.91(7) 3_665 2_545
O7 O9 O6 63.01(6) 3_565 2_545
O4 O9 O6 119.87(8) 4_575 2_545
Na1 O9 O8 99.34(9) . 1_654
O8 O9 O8 67.40(9) 3_565 1_654
O6 O9 O8 49.39(7) 1_654 1_654
O4 O9 O8 123.77(10) 3_665 1_654
O7 O9 O8 67.84(7) 3_565 1_654
O4 O9 O8 45.82(6) 4_575 1_654
O6 O9 O8 124.68(8) 2_545 1_654
Na1 O9 O5 43.18(6) . 2_545
O8 O9 O5 107.47(9) 3_565 2_545
O6 O9 O5 152.20(10) 1_654 2_545
O4 O9 O5 89.43(8) 3_665 2_545
O7 O9 O5 79.49(7) 3_565 2_545
O4 O9 O5 102.40(8) 4_575 2_545
O6 O9 O5 45.62(5) 2_545 2_545
O8 O9 O5 142.38(8) 1_654 2_545
Na1 O9 O5 125.76(10) . 4_675
O8 O9 O5 136.77(10) 3_565 4_675
O6 O9 O5 48.59(6) 1_654 4_675
O4 O9 O5 77.49(8) 3_665 4_675
O7 O9 O5 158.41(9) 3_565 4_675
O4 O9 O5 96.86(8) 4_575 4_675
O6 O9 O5 136.61(8) 2_545 4_675
O8 O9 O5 97.03(8) 1_654 4_675
O5 O9 O5 108.14(7) 2_545 4_675
Na1 O9 As2 70.61(7) . 3_565
O8 O9 As2 26.73(5) 3_565 3_565
O6 O9 As2 115.16(9) 1_654 3_565
O4 O9 As2 98.87(8) 3_665 3_565
O7 O9 As2 27.26(4) 3_565 3_565
O4 O9 As2 83.11(6) 4_575 3_565
O6 O9 As2 55.05(5) 2_545 3_565
O8 O9 As2 69.63(6) 1_654 3_565
O5 O9 As2 89.85(6) 2_545 3_565
O5 O9 As2 161.48(8) 4_675 3_565
Na1 O9 As2 125.05(9) . 1_654
O8 O9 As2 77.34(7) 3_565 1_654
O6 O9 As2 25.15(5) 1_654 1_654
O4 O9 As2 103.48(8) 3_665 1_654
O7 O9 As2 94.62(7) 3_565 1_654
O4 O9 As2 64.63(6) 4_575 1_654
O6 O9 As2 141.01(8) 2_545 1_654
O8 O9 As2 27.71(4) 1_654 1_654
O5 O9 As2 166.94(8) 2_545 1_654
O5 O9 As2 73.48(5) 4_675 1_654
As2 O9 As2 90.02(6) 3_565 1_654
Na1 O9 O8 86.63(8) . 4_675
O8 O9 O8 151.54(10) 3_565 4_675
O6 O9 O8 58.55(7) 1_654 4_675
O4 O9 O8 119.77(9) 3_665 4_675
O7 O9 O8 116.31(8) 3_565 4_675
O4 O9 O8 58.18(6) 4_575 4_675
O6 O9 O8 140.14(9) 2_545 4_675
O8 O9 O8 84.14(6) 1_654 4_675
O5 O9 O8 94.55(7) 2_545 4_675
O5 O9 O8 44.32(5) 4_675 4_675
As2 O9 O8 141.10(7) 3_565 4_675
As2 O9 O8 77.50(6) 1_654 4_675
Na1 O9 O8 86.04(8) . 2_545
O8 O9 O8 95.07(7) 3_565 2_545
O6 O9 O8 135.94(9) 1_654 2_545
O4 O9 O8 45.03(6) 3_665 2_545
O7 O9 O8 105.27(8) 3_565 2_545
O4 O9 O8 146.74(9) 4_575 2_545
O6 O9 O8 43.11(5) 2_545 2_545
O8 O9 O8 162.08(10) 1_654 2_545
O5 O9 O8 44.40(5) 2_545 2_545
O5 O9 O8 93.51(7) 4_675 2_545
As2 O9 O8 96.55(7) 3_565 2_545
As2 O9 O8 148.44(8) 1_654 2_545
O8 O9 O8 113.36(7) 4_675 2_545
Na1 O9 As2 61.62(6) . 2_545
O8 O9 As2 88.98(8) 3_565 2_545
O6 O9 As2 161.54(9) 1_654 2_545
O4 O9 As2 67.93(7) 3_665 2_545
O7 O9 As2 81.31(6) 3_565 2_545
O4 O9 As2 123.96(7) 4_575 2_545
O6 O9 As2 25.78(4) 2_545 2_545
O8 O9 As2 148.39(8) 1_654 2_545
O5 O9 As2 25.77(3) 2_545 2_545
O5 O9 As2 114.55(7) 4_675 2_545
As2 O9 As2 79.84(5) 3_565 2_545
As2 O9 As2 165.22(8) 1_654 2_545
O8 O9 As2 117.07(7) 4_675 2_545
O8 O9 As2 26.09(3) 2_545 2_545
Na1 O9 H1 125(3) . .
O8 O9 H1 105(3) 3_565 .
O6 O9 H1 7(3) 1_654 .
O4 O9 H1 104(3) 3_665 .
O7 O9 H1 115(3) 3_565 .
O4 O9 H1 65(3) 4_575 .
O6 O9 H1 167(3) 2_545 .
O8 O9 H1 49(3) 1_654 .
O5 O9 H1 147(3) 2_545 .
O5 O9 H1 48(3) 4_675 .
As2 O9 H1 117(3) 3_565 .
As2 O9 H1 28(3) 1_654 .
O8 O9 H1 52(3) 4_675 .
O8 O9 H1 139(3) 2_545 .
As2 O9 H1 163(3) 2_545 .
Na1 O9 H2 121(3) . .
O8 O9 H2 101(3) 3_565 .
O6 O9 H2 99(3) 1_654 .
O4 O9 H2 23(3) 3_665 .
O7 O9 H2 137(3) 3_565 .
O4 O9 H2 159(3) 4_575 .
O6 O9 H2 75(3) 2_545 .
O8 O9 H2 140(3) 1_654 .
O5 O9 H2 78(3) 2_545 .
O5 O9 H2 64(3) 4_675 .
As2 O9 H2 118(3) 3_565 .
As2 O9 H2 114(3) 1_654 .
O8 O9 H2 101(3) 4_675 .
O8 O9 H2 37(3) 2_545 .
As2 O9 H2 63(3) 2_545 .
H1 O9 H2 103(4) . .

loop_
_geom_bond_atom_site_label_1
_geom_bond_atom_site_label_2
_geom_bond_distance
_geom_bond_site_symmetry_2
As1 O1 1.6476(18) .
As1 O2 1.6675(19) .
As1 O3 1.7076(18) .
As1 O4 1.737(2) .
As1 O5 3.059(2) 4_575
As1 O2 3.320(2) 4_576
As1 O7 3.649(2) 2
As1 O5 3.690(2) 2_545
As1 O7 3.872(2) 4_575
As1 O6 3.919(2) 4_575
As1 O9 3.978(2) 3_665
As1 O2 3.983(2) 3_565
As2 O6 1.6750(19) .
As2 O5 1.6758(19) .
As2 O7 1.6776(18) .
As2 O8 1.730(2) .
As2 O3 2.8631(19) 4_576
As2 O6 3.296(2) 4_575
As2 Na1 3.4308(14) 2
As2 O9 3.660(3) 3_565
As2 O9 3.690(3) 1_456
As2 O2 3.805(2) 4_576
As2 O4 3.819(2) 4_476
As2 O9 3.852(2) 2
As2 H8 1.99(4) .
Cu1 O5 1.9493(19) .
Cu1 O6 1.968(2) 4_575
Cu1 O2 1.970(2) 4_576
Cu1 O3 2.0175(18) .
Cu1 O1 2.2060(19) 2
Cu1 Na1 3.1720(13) 4_576
Cu1 O1 3.233(2) .
Cu1 O7 3.238(2) .
Cu1 O7 3.687(2) 4_575
Cu1 O3 3.7018(19) 4_576
Cu1 O5 3.738(2) 4_575
Cu1 O2 3.825(2) 2
Cu2 O7 1.9108(18) 4_575
Cu2 O7 1.9108(18) 2
Cu2 O3 1.9844(17) .
Cu2 O3 1.9844(17) 3_575
Cu2 O1 2.8310(19) 4_575
Cu2 O1 2.8310(19) 2
Cu2 Na1 3.3557(15) 4_576
Cu2 Na1 3.3557(15) 2_554
Cu2 O2 3.442(2) .
Cu2 O2 3.442(2) 3_575
Cu2 O6 3.679(2) 4_575
Cu2 O6 3.679(2) 2
Na1 O2 2.324(2) .
Na1 O7 2.351(2) 3_565
Na1 O9 2.367(3) .
Na1 O5 2.430(2) 2_545
Na1 O1 2.568(2) 3_565
Na1 O3 2.740(2) 4_575
Na1 O4 3.146(3) 4_575
Na1 O6 3.218(2) 2_545
Na1 O8 3.832(2) 3_565
O1 O3 2.719(3) 2_545
O1 O4 2.725(3) .
O1 O3 2.750(3) .
O1 O2 2.847(3) .
O1 O2 3.017(3) 3_565
O1 O7 3.192(3) .
O1 O2 3.211(3) 4_576
O1 O6 3.225(3) 3_566
O1 O5 3.244(3) 4_575
O1 O5 3.319(3) 2_545
O2 O4 2.715(3) .
O2 O3 2.746(3) 4_575
O2 O3 2.761(3) .
O2 O5 2.845(3) 4_575
O2 O5 3.384(3) 2_545
O2 O4 3.447(3) 4_575
O2 O7 3.741(3) 4_575
O3 O4 2.727(3) .
O3 O7 2.742(3) 2
O3 O7 2.768(3) 4_575
O3 O6 2.838(3) 4_575
O3 O5 3.082(3) 4_575
O4 O8 2.699(3) 4_675
O4 O9 2.806(3) 3_665
O4 O7 3.402(3) 2
O4 O9 3.444(3) 4_576
O4 O8 3.532(3) 1_655
O4 O6 3.631(3) 4_675
O4 H4 0.819(10) .
O5 O6 2.713(3) 4_575
O5 O6 2.714(3) .
O5 O8 2.789(3) .
O5 O7 2.807(3) .
O5 O9 3.537(3) 2
O5 O9 3.581(3) 4_476
O6 O8 2.692(3) .
O6 O9 2.751(3) 1_456
O6 O7 2.846(3) .
O6 O8 3.327(3) 4_576
O6 O9 3.461(3) 2
O6 O7 3.483(3) 4_576
O7 O8 2.683(3) .
O7 O9 3.189(3) 3_565
O8 O9 2.736(3) 3_565
O8 O9 3.489(3) 1_456
O8 O8 3.510(4) 3_466
O8 O9 3.793(3) 4_476
O8 O9 3.812(3) 2
O8 H8 0.819(10) .
O9 H1 0.844(10) .
O9 H2 0.848(10) .

loop_
_geom_hbond_atom_site_label_D
_geom_hbond_atom_site_label_H
_geom_hbond_atom_site_label_A
_geom_hbond_distance_DH
_geom_hbond_distance_HA
_geom_hbond_distance_DA
_geom_hbond_angle_DHA
_geom_hbond_site_symmetry_A
_geom_hbond_publ_flag
O9 H1 O6 0.844(10) 1.916(13) 2.751(3) 170(4) 1_654 yes
O9 H2 O4 0.848(10) 2.05(2) 2.806(3) 148(4) 3_665 yes
O8 H8 O9 0.819(10) 1.944(17) 2.736(3) 163(5) 3_565 yes
O4 H4 O8 0.819(10) 2.01(4) 2.699(3) 141(5) 4_675 yes
